data_1503271
loop_
_publ_author_name
'Tetlow, Daniel J.'
'Hennecke, Ulrich'
'Raftery, James'
'Waring, Michael J.'
'Clarke, David S.'
'Clayden, Jonathan'

_publ_section_title
;
 Sequential double \a-arylation of N-allylureas by asymmetric
 deprotonation and N\\rightarrow C aryl migration.
;
_journal_issue 23
_journal_name_full 'Organic letters'
_journal_page_first 5442
_journal_page_last 5445
_journal_paper_doi 10.1021/ol102155h
_journal_volume 12
_journal_year 2010
_chemical_absolute_configuration ad
_chemical_formula_sum 'C26 H22 Cl4 N3 O2'
_chemical_formula_weight 550.27
_chemical_name_systematic
; 
 ? 
;
_space_group_IT_number 1
_symmetry_cell_setting triclinic
_symmetry_space_group_name_Hall 'P 1'
_symmetry_space_group_name_H-M 'P 1'
_atom_sites_solution_hydrogens geom
_atom_sites_solution_primary direct
_atom_sites_solution_secondary difmap
_audit_creation_method SHELXL-97
_cell_angle_alpha 80.594(6)
_cell_angle_beta 85.493(7)
_cell_angle_gamma 89.428(7)
_cell_formula_units_Z 2
_cell_length_a 10.006(3)
_cell_length_b 11.099(3)
_cell_length_c 11.923(3)
_cell_measurement_reflns_used 2113
_cell_measurement_temperature 100(2)
_cell_measurement_theta_max 19.3335
_cell_measurement_theta_min 2.557
_cell_volume 1302.3(6)
_computing_cell_refinement 'Bruker SMART'
_computing_data_collection 'Bruker SMART'
_computing_data_reduction 'Bruker SAINT'
_computing_molecular_graphics 'Bruker SHELXTL'
_computing_publication_material 'Bruker SHELXTL'
_computing_structure_refinement 'SHELXL-97 (Sheldrick, 1997)'
_computing_structure_solution 'SHELXS-97 (Sheldrick, 1990)'
_diffrn_ambient_temperature 100(2)
_diffrn_measured_fraction_theta_full 0.962
_diffrn_measured_fraction_theta_max 0.961
_diffrn_measurement_device_type 'CCD area detector'
_diffrn_measurement_method 'phi and omega scans'
_diffrn_radiation_monochromator graphite
_diffrn_radiation_source 'fine-focus sealed tube'
_diffrn_radiation_type MoK\a
_diffrn_radiation_wavelength 0.71073
_diffrn_reflns_av_R_equivalents 0.0000
_diffrn_reflns_av_sigmaI/netI 0.0985
_diffrn_reflns_limit_h_max 11
_diffrn_reflns_limit_h_min -11
_diffrn_reflns_limit_k_max 13
_diffrn_reflns_limit_k_min -13
_diffrn_reflns_limit_l_max 14
_diffrn_reflns_limit_l_min -14
_diffrn_reflns_number 8005
_diffrn_reflns_theta_full 25.00
_diffrn_reflns_theta_max 25.03
_diffrn_reflns_theta_min 1.74
_exptl_absorpt_coefficient_mu 0.484
_exptl_absorpt_correction_T_max 0.8887
_exptl_absorpt_correction_T_min 0.545711
_exptl_absorpt_correction_type multi-scan
_exptl_absorpt_process_details 'TWINABS v1.05'
_exptl_crystal_colour white
_exptl_crystal_density_diffrn 1.403
_exptl_crystal_density_method 'not measured'
_exptl_crystal_description plate
_exptl_crystal_F_000 566
_exptl_crystal_size_max 0.35
_exptl_crystal_size_mid 0.30
_exptl_crystal_size_min 0.25
_refine_diff_density_max 1.042
_refine_diff_density_min -0.739
_refine_diff_density_rms 0.096
_refine_ls_abs_structure_details 'Flack H D (1983), Acta Cryst. A39, 876-881'
_refine_ls_abs_structure_Flack -0.02(12)
_refine_ls_extinction_method none
_refine_ls_goodness_of_fit_ref 1.096
_refine_ls_hydrogen_treatment constr
_refine_ls_matrix_type full
_refine_ls_number_parameters 632
_refine_ls_number_reflns 8005
_refine_ls_number_restraints 69
_refine_ls_restrained_S_all 1.094
_refine_ls_R_factor_all 0.0993
_refine_ls_R_factor_gt 0.0805
_refine_ls_shift/su_max 0.173
_refine_ls_shift/su_mean 0.001
_refine_ls_structure_factor_coef Fsqd
_refine_ls_weighting_details 'calc w=1/[\s^2^(Fo^2^)+(0.0763P)^2^+1.6271P] where P=(Fo^2^+2Fc^2^)/3'
_refine_ls_weighting_scheme calc
_refine_ls_wR_factor_gt 0.1775
_refine_ls_wR_factor_ref 0.1873
_reflns_number_gt 6316
_reflns_number_total 8005
_reflns_threshold_expression >2sigma(I)
_cod_data_source_file ol102155h_si_002.cif
_cod_data_source_block s3382nt5
_cod_depositor_comments
;
The following automatic conversions were performed:

'_symmetry_cell_setting' value 'Triclinic' changed to 'triclinic'
according to /home/saulius/struct/CIF-dictionaries/cif_core.dic
dictionary named 'cif_core.dic' version 2.4.2 from 2011-04-26.

Automatic conversion script
Id: cif_fix_values 1715 2011-07-08 13:25:40Z adriana 
;
_cod_original_sg_symbol_H-M P1
_cod_database_code 1503271

loop_
_symmetry_equiv_pos_as_xyz
'x, y, z'

loop_
_atom_site_label
_atom_site_type_symbol
_atom_site_fract_x
_atom_site_fract_y
_atom_site_fract_z
_atom_site_U_iso_or_equiv
_atom_site_adp_type
_atom_site_occupancy
_atom_site_symmetry_multiplicity
_atom_site_calc_flag
_atom_site_refinement_flags
C1 C 0.85073(16) 0.42082(15) 0.89544(14) 0.0298(5) Uani 1 1 d .
C2 C 0.95164(15) 0.21869(13) 0.85614(13) 0.0236(5) Uani 1 1 d .
C3 C 0.87182(14) 0.12235(12) 0.90418(12) 0.0180(4) Uani 1 1 d U
H3 H 0.7775 0.1343 0.9100 0.022 Uiso 1 1 calc R
C4 C 0.92162(17) 0.00656(14) 0.94539(13) 0.0270(5) Uani 1 1 d .
H4 H 0.8638 -0.0586 0.9802 0.032 Uiso 1 1 calc R
C5 C 1.06154(16) -0.00865(14) 0.93282(13) 0.0261(5) Uani 1 1 d U
C6 C 1.14209(18) 0.08824(13) 0.88625(13) 0.0285(5) Uani 1 1 d .
H6 H 1.2365 0.0773 0.8816 0.034 Uiso 1 1 calc R
C7 C 1.09136(17) 0.20038(14) 0.84612(12) 0.0252(5) Uani 1 1 d .
H7 H 1.1497 0.2654 0.8118 0.030 Uiso 1 1 calc R
C8 C 1.04686(18) -0.21492(15) 1.02689(16) 0.0383(6) Uani 1 1 d .
H8A H 0.9922 -0.1872 1.0896 0.058 Uiso 1 1 calc R
H8B H 1.1059 -0.2810 1.0578 0.058 Uiso 1 1 calc R
H8C H 0.9881 -0.2447 0.9753 0.058 Uiso 1 1 calc R
C9 C 0.85958(15) 0.36201(14) 0.70182(14) 0.0249(4) Uani 1 1 d U
C10 C 0.86993(17) 0.28944(14) 0.51584(13) 0.0273(5) Uani 1 1 d .
H10A H 0.8158 0.2190 0.5070 0.041 Uiso 1 1 calc R
H10B H 0.9531 0.2916 0.4663 0.041 Uiso 1 1 calc R
H10C H 0.8193 0.3647 0.4947 0.041 Uiso 1 1 calc R
C11 C 0.70320(15) 0.39588(12) 0.94418(13) 0.0204(4) Uani 1 1 d .
C12 C 0.61723(16) 0.33039(14) 0.89023(13) 0.0263(5) Uani 1 1 d .
H12 H 0.6485 0.3018 0.8220 0.032 Uiso 1 1 calc R
C13 C 0.48870(16) 0.30692(12) 0.93423(13) 0.0223(4) Uani 1 1 d .
H13 H 0.4310 0.2612 0.8974 0.027 Uiso 1 1 calc R
C14 C 0.44373(16) 0.34867(16) 1.03001(15) 0.0325(5) Uani 1 1 d .
C15 C 0.52446(17) 0.42196(18) 1.08271(17) 0.0400(6) Uani 1 1 d .
H15 H 0.4910 0.4556 1.1477 0.048 Uiso 1 1 calc R
C16 C 0.65485(15) 0.44333(14) 1.03623(14) 0.0304(5) Uani 1 1 d .
H16 H 0.7117 0.4927 1.0701 0.036 Uiso 1 1 calc R
C17 C 0.87742(16) 0.55345(13) 0.83976(13) 0.0245(4) Uani 1 1 d .
C18 C 0.99937(18) 0.58789(13) 0.79192(14) 0.0289(5) Uani 1 1 d .
H18 H 1.0685 0.5285 0.7926 0.035 Uiso 1 1 calc R
C19 C 1.02851(17) 0.70819(13) 0.74099(12) 0.0234(4) Uani 1 1 d U
H19 H 1.1172 0.7301 0.7106 0.028 Uiso 1 1 calc R
C20 C 0.92867(16) 0.79546(14) 0.73470(13) 0.0260(5) Uani 1 1 d .
C21 C 0.80477(17) 0.76393(15) 0.78230(14) 0.0337(5) Uani 1 1 d .
H21 H 0.7353 0.8231 0.7794 0.040 Uiso 1 1 calc R
C22 C 0.77884(15) 0.64511(15) 0.83552(13) 0.0256(5) Uani 1 1 d U
H22 H 0.6916 0.6247 0.8704 0.031 Uiso 1 1 calc R
C23 C 0.95668(15) 0.91938(13) 0.67676(13) 0.0212(4) Uani 1 1 d U
C24 C 0.94563(15) 0.39532(14) 0.99233(13) 0.0268(5) Uani 1 1 d .
H24 H 1.0359 0.4212 0.9729 0.032 Uiso 1 1 calc R
C25 C 0.91807(18) 0.34338(14) 1.09620(17) 0.0403(6) Uani 1 1 d .
H25A H 0.8296 0.3154 1.1210 0.048 Uiso 1 1 calc R
H25B H 0.9863 0.3330 1.1481 0.048 Uiso 1 1 calc R
C26 C 0.39164(15) 0.47577(12) 0.49988(13) 0.0193(4) Uani 1 1 d .
C27 C 0.48321(16) 0.67300(14) 0.53989(13) 0.0254(5) Uani 1 1 d .
C28 C 0.40776(18) 0.77147(14) 0.48740(14) 0.0315(5) Uani 1 1 d .
H28 H 0.3143 0.7620 0.4822 0.038 Uiso 1 1 calc R
C29 C 0.47111(16) 0.88444(14) 0.44247(14) 0.0286(5) Uani 1 1 d .
H29 H 0.4220 0.9519 0.4071 0.034 Uiso 1 1 calc R
C30 C 0.61059(17) 0.89281(15) 0.45231(13) 0.0281(5) Uani 1 1 d .
C31 C 0.68069(15) 0.79856(15) 0.50393(14) 0.0284(5) Uani 1 1 d .
H31 H 0.7737 0.8083 0.5108 0.034 Uiso 1 1 calc R
C32 C 0.61935(17) 0.68740(14) 0.54725(13) 0.0274(5) Uani 1 1 d .
H32 H 0.6707 0.6212 0.5820 0.033 Uiso 1 1 calc R
C33 C 0.6132(2) 1.09221(16) 0.33683(19) 0.0540(7) Uani 1 1 d .
H33A H 0.5835 1.0591 0.2716 0.081 Uiso 1 1 calc R
H33B H 0.6745 1.1609 0.3095 0.081 Uiso 1 1 calc R
H33C H 0.5352 1.1204 0.3804 0.081 Uiso 1 1 calc R
C34 C 0.36085(14) 0.53698(12) 0.69688(14) 0.0205(4) Uani 1 1 d U
C35 C 0.33686(17) 0.61474(15) 0.87639(14) 0.0314(5) Uani 1 1 d .
H35A H 0.2649 0.6745 0.8819 0.047 Uiso 1 1 calc R
H35B H 0.4089 0.6316 0.9229 0.047 Uiso 1 1 calc R
H35C H 0.3015 0.5323 0.9041 0.047 Uiso 1 1 calc R
C36 C 0.25508(15) 0.50278(12) 0.44891(13) 0.0216(4) Uani 1 1 d .
C37 C 0.23885(18) 0.48892(16) 0.33777(14) 0.0364(6) Uani 1 1 d .
H37 H 0.3110 0.4560 0.2958 0.044 Uiso 1 1 calc R
C38 C 0.12338(17) 0.52040(16) 0.28495(15) 0.0347(6) Uani 1 1 d .
H38 H 0.1151 0.5111 0.2080 0.042 Uiso 1 1 calc R
C39 C 0.01895(17) 0.56662(13) 0.34981(15) 0.0305(5) Uani 1 1 d .
C40 C 0.02751(15) 0.57517(13) 0.46171(13) 0.0232(5) Uani 1 1 d .
H40 H -0.0468 0.6027 0.5053 0.028 Uiso 1 1 calc R
C41 C 0.14662(17) 0.54297(13) 0.51099(13) 0.0228(5) Uani 1 1 d .
H41 H 0.1535 0.5488 0.5890 0.027 Uiso 1 1 calc R
C42 C 0.40069(15) 0.33968(13) 0.56071(11) 0.0180(4) Uani 1 1 d U
C43 C 0.51733(16) 0.30515(14) 0.61459(12) 0.0241(5) Uani 1 1 d .
H43 H 0.5852 0.3636 0.6173 0.029 Uiso 1 1 calc R
C44 C 0.53242(16) 0.18665(14) 0.66314(13) 0.0260(5) Uani 1 1 d .
H44 H 0.6111 0.1642 0.7011 0.031 Uiso 1 1 calc R
C45 C 0.44012(16) 0.09930(13) 0.65973(13) 0.0227(5) Uani 1 1 d .
C46 C 0.31909(17) 0.13598(13) 0.60791(12) 0.0245(4) Uani 1 1 d U
H46 H 0.2489 0.0786 0.6094 0.029 Uiso 1 1 calc R
C47 C 0.30484(16) 0.25450(12) 0.55601(13) 0.0205(4) Uani 1 1 d U
H47 H 0.2275 0.2776 0.5164 0.025 Uiso 1 1 calc R
C48 C 0.45455(17) -0.02462(14) 0.71773(14) 0.0295(5) Uani 1 1 d .
C49 C 0.50062(17) 0.49716(14) 0.40328(14) 0.0302(5) Uani 1 1 d .
H49 H 0.5094 0.5788 0.3643 0.036 Uiso 1 1 calc R
C50 C 0.58356(15) 0.41949(14) 0.36635(14) 0.0263(5) Uani 1 1 d .
H50A H 0.5804 0.3362 0.4014 0.032 Uiso 1 1 calc R
H50B H 0.6476 0.4458 0.3042 0.032 Uiso 1 1 calc R
C52 C 0.01079(17) 0.01756(12) 0.34746(14) 0.0284(5) Uani 1 1 d U
H52 H -0.0642 0.0359 0.4026 0.034 Uiso 1 1 calc R
Cl1 Cl 0.27953(4) 0.31406(4) 1.08907(4) 0.04135(14) Uani 1 1 d .
Cl2 Cl -0.12991(4) 0.61311(4) 0.28520(4) 0.03964(14) Uani 1 1 d .
Cl6 Cl -0.04360(5) 0.03750(4) 0.21167(4) 0.04836(15) Uani 1 1 d .
Cl7 Cl 0.14853(5) 0.11821(4) 0.35080(4) 0.04587(15) Uani 1 1 d .
Cl8 Cl 0.06442(5) -0.13381(4) 0.38709(4) 0.03928(13) Uani 1 1 d .
N1 N 0.89726(14) 0.33680(10) 0.81276(11) 0.0226(4) Uani 1 1 d .
N2 N 0.90254(14) 0.27896(11) 0.63592(11) 0.0260(4) Uani 1 1 d .
N3 N 0.97823(15) 1.01598(12) 0.63105(12) 0.0336(4) Uani 1 1 d .
N4 N 0.41705(13) 0.55769(11) 0.58356(11) 0.0250(4) Uani 1 1 d .
N5 N 0.38865(15) 0.62317(11) 0.75969(11) 0.0312(4) Uani 1 1 d .
N6 N 0.46885(16) -0.11929(11) 0.76574(12) 0.0366(5) Uani 1 1 d .
O1 O 1.12553(12) -0.11614(9) 0.96606(10) 0.0327(4) Uani 1 1 d .
O2 O 0.79662(10) 0.45441(9) 0.66725(9) 0.0241(3) Uani 1 1 d .
O3 O 0.68129(13) 0.99861(10) 0.40882(11) 0.0432(4) Uani 1 1 d .
O4 O 0.29170(10) 0.44643(9) 0.73213(9) 0.0242(3) Uani 1 1 d .
C51 C 0.45358(5) 0.84953(5) 0.05787(4) 0.0816(10) Uani 1 1 d G
H51 H 0.4226 0.8357 -0.0167 0.098 Uiso 1 1 calc R
Cl3 Cl 0.44940(9) 1.00544(5) 0.06558(8) 0.2335(4) Uani 1 1 d G
Cl4 Cl 0.34706(8) 0.76926(8) 0.17237(6) 0.1300(4) Uani 1 1 d G
Cl5 Cl 0.61891(6) 0.79581(8) 0.07099(7) 0.1576(5) Uani 1 1 d G

loop_
_atom_site_aniso_label
_atom_site_aniso_U_11
_atom_site_aniso_U_22
_atom_site_aniso_U_33
_atom_site_aniso_U_23
_atom_site_aniso_U_13
_atom_site_aniso_U_12
C1 0.0250(9) 0.0268(8) 0.0352(9) 0.0053(7) -0.0097(7) -0.0035(7)
C2 0.0202(8) 0.0162(7) 0.0356(8) -0.0055(6) -0.0080(7) 0.0129(6)
C3 0.0031(6) 0.0200(6) 0.0337(7) -0.0134(6) -0.0010(6) 0.0005(6)
C4 0.0318(9) 0.0241(7) 0.0258(8) -0.0122(6) 0.0090(7) 0.0058(7)
C5 0.0276(8) 0.0252(8) 0.0204(8) 0.0156(7) -0.0080(6) -0.0181(7)
C6 0.0374(10) 0.0287(7) 0.0238(8) -0.0183(6) -0.0024(7) 0.0113(7)
C7 0.0322(9) 0.0248(8) 0.0150(7) 0.0077(6) -0.0030(7) 0.0084(7)
C8 0.0329(10) 0.0275(8) 0.0475(11) 0.0118(9) 0.0021(9) 0.0136(8)
C9 0.0159(6) 0.0259(6) 0.0308(7) 0.0012(6) 0.0009(6) -0.0079(6)
C10 0.0290(9) 0.0248(7) 0.0284(8) -0.0067(7) 0.0000(7) 0.0080(7)
C11 0.0175(7) 0.0051(6) 0.0362(8) 0.0047(6) -0.0041(7) -0.0022(6)
C12 0.0273(9) 0.0305(8) 0.0172(8) 0.0085(7) -0.0029(7) -0.0001(8)
C13 0.0230(8) 0.0117(6) 0.0338(8) -0.0084(6) -0.0022(7) -0.0006(7)
C14 0.0155(8) 0.0378(9) 0.0399(10) 0.0047(8) 0.0021(8) 0.0019(8)
C15 0.0196(9) 0.0529(11) 0.0453(10) -0.0005(9) -0.0048(8) -0.0024(9)
C16 0.0140(8) 0.0400(8) 0.0452(9) -0.0300(7) -0.0039(7) -0.0045(7)
C17 0.0176(7) 0.0209(7) 0.0397(8) -0.0145(6) -0.0113(7) -0.0049(7)
C18 0.0375(9) 0.0140(7) 0.0367(8) -0.0036(7) -0.0132(8) 0.0046(7)
C19 0.0236(8) 0.0256(6) 0.0254(7) -0.0207(5) 0.0042(6) 0.0018(7)
C20 0.0196(8) 0.0321(8) 0.0296(8) -0.0116(7) -0.0100(6) 0.0063(7)
C21 0.0254(8) 0.0328(9) 0.0462(9) -0.0074(8) -0.0219(7) 0.0034(8)
C22 0.0082(7) 0.0369(8) 0.0313(8) -0.0053(7) 0.0010(6) -0.0006(7)
C23 0.0153(7) 0.0208(7) 0.0255(7) -0.0016(6) 0.0041(6) 0.0130(6)
C24 0.0100(7) 0.0320(8) 0.0379(9) 0.0001(7) -0.0106(6) -0.0042(7)
C25 0.0267(9) 0.0246(8) 0.0763(12) -0.0243(8) -0.0129(9) 0.0035(7)
C26 0.0172(8) 0.0121(6) 0.0312(8) -0.0158(6) 0.0082(7) -0.0031(6)
C27 0.0309(9) 0.0280(8) 0.0195(7) -0.0102(6) -0.0041(7) 0.0079(7)
C28 0.0253(9) 0.0266(8) 0.0425(9) -0.0027(7) -0.0087(8) 0.0013(8)
C29 0.0232(9) 0.0201(7) 0.0388(9) 0.0016(7) 0.0053(8) 0.0182(7)
C30 0.0377(10) 0.0289(8) 0.0158(8) 0.0008(7) -0.0002(7) -0.0042(8)
C31 0.0054(7) 0.0399(9) 0.0425(9) -0.0158(7) 0.0010(7) -0.0025(7)
C32 0.0320(9) 0.0232(7) 0.0275(8) -0.0069(7) -0.0009(7) 0.0172(7)
C33 0.0574(14) 0.0268(9) 0.0713(14) -0.0005(10) 0.0198(12) -0.0025(10)
C34 0.0044(7) 0.0049(6) 0.0502(9) -0.0016(6) 0.0035(7) -0.0016(6)
C35 0.0275(9) 0.0307(9) 0.0339(9) 0.0023(8) -0.0042(7) -0.0015(8)
C36 0.0219(8) 0.0075(6) 0.0368(8) -0.0042(6) -0.0109(7) 0.0063(6)
C37 0.0251(9) 0.0534(11) 0.0308(9) -0.0135(8) 0.0086(8) 0.0113(9)
C38 0.0308(10) 0.0421(9) 0.0328(9) -0.0092(8) -0.0062(8) 0.0044(8)
C39 0.0355(10) 0.0106(7) 0.0437(10) 0.0030(7) -0.0081(8) -0.0017(7)
C40 0.0103(7) 0.0222(7) 0.0315(8) 0.0065(7) 0.0107(7) 0.0010(7)
C41 0.0279(8) 0.0168(7) 0.0236(8) -0.0030(6) -0.0018(7) 0.0028(7)
C42 0.0161(7) 0.0309(8) 0.0065(6) -0.0048(6) 0.0073(6) -0.0035(7)
C43 0.0179(8) 0.0316(8) 0.0200(8) -0.0021(7) 0.0109(7) -0.0027(7)
C44 0.0183(8) 0.0284(8) 0.0325(8) -0.0076(7) -0.0061(7) 0.0102(7)
C45 0.0224(8) 0.0226(7) 0.0223(8) -0.0044(6) 0.0063(7) -0.0083(7)
C46 0.0355(8) 0.0192(7) 0.0225(7) -0.0112(6) -0.0068(6) -0.0129(7)
C47 0.0264(8) 0.0037(6) 0.0324(8) -0.0055(6) -0.0042(7) 0.0059(6)
C48 0.0306(9) 0.0319(8) 0.0312(8) -0.0186(7) -0.0080(7) 0.0145(7)
C49 0.0360(9) 0.0195(7) 0.0371(9) -0.0042(7) -0.0150(7) -0.0077(7)
C50 0.0180(8) 0.0253(7) 0.0379(9) -0.0106(7) -0.0032(7) -0.0094(7)
C52 0.0453(9) 0.0044(6) 0.0365(8) -0.0002(6) -0.0158(7) 0.0003(7)
Cl1 0.0212(2) 0.0577(3) 0.0444(2) -0.0098(2) 0.0058(2) -0.0061(2)
Cl2 0.0221(2) 0.0463(2) 0.0484(2) 0.0018(2) -0.00979(19) 0.0002(2)
Cl6 0.0645(3) 0.0482(2) 0.0348(2) -0.00763(19) -0.0193(2) 0.0166(2)
Cl7 0.0511(3) 0.0371(2) 0.0504(3) -0.01364(19) 0.0055(2) -0.0191(2)
Cl8 0.0418(2) 0.02575(18) 0.0500(2) -0.00490(18) -0.0062(2) 0.0104(2)
N1 0.0300(8) 0.0130(5) 0.0235(6) -0.0018(5) 0.0057(6) -0.0110(6)
N2 0.0266(7) 0.0286(7) 0.0231(6) -0.0061(5) -0.0007(6) -0.0005(6)
N3 0.0404(8) 0.0237(7) 0.0355(8) -0.0036(6) 0.0007(7) 0.0025(7)
N4 0.0170(7) 0.0169(6) 0.0393(7) 0.0023(6) -0.0040(6) -0.0073(6)
N5 0.0400(8) 0.0296(6) 0.0306(7) -0.0232(5) -0.0059(6) 0.0027(7)
N6 0.0474(9) 0.0185(6) 0.0457(8) -0.0100(6) -0.0055(7) 0.0000(7)
O1 0.0398(7) 0.0161(5) 0.0383(6) 0.0039(5) 0.0013(6) 0.0114(5)
O2 0.0200(5) 0.0200(5) 0.0320(6) -0.0018(5) -0.0061(5) 0.0097(5)
O3 0.0478(8) 0.0237(6) 0.0544(8) 0.0109(6) -0.0159(6) -0.0122(6)
O4 0.0147(5) 0.0261(5) 0.0338(6) -0.0119(5) 0.0002(5) 0.0060(5)
C51 0.133(2) 0.0386(11) 0.0755(15) -0.0045(11) -0.0321(16) -0.0107(14)
Cl3 0.4425(10) 0.0466(4) 0.2566(6) -0.0437(4) -0.2762(5) 0.0478(6)
Cl4 0.0644(4) 0.2446(10) 0.0610(4) 0.0400(5) -0.0139(4) -0.0211(6)
Cl5 0.0909(6) 0.1720(9) 0.2011(10) -0.0368(8) 0.0566(6) -0.0047(6)

loop_
_atom_type_symbol
_atom_type_description
_atom_type_scat_dispersion_real
_atom_type_scat_dispersion_imag
_atom_type_scat_source
C C 0.0033 0.0016 'International Tables Vol C Tables 4.2.6.8 and 6.1.1.4'
H H 0.0000 0.0000 'International Tables Vol C Tables 4.2.6.8 and 6.1.1.4'
N N 0.0061 0.0033 'International Tables Vol C Tables 4.2.6.8 and 6.1.1.4'
O O 0.0106 0.0060 'International Tables Vol C Tables 4.2.6.8 and 6.1.1.4'
Cl Cl 0.1484 0.1585 'International Tables Vol C Tables 4.2.6.8 and 6.1.1.4'

loop_
_geom_angle_atom_site_label_1
_geom_angle_atom_site_label_2
_geom_angle_atom_site_label_3
_geom_angle
N1 C1 C17 109.50(12)
N1 C1 C24 105.06(13)
C17 C1 C24 105.58(13)
N1 C1 C11 112.51(13)
C17 C1 C11 113.58(13)
C24 C1 C11 110.03(13)
C3 C2 C7 118.26(13)
C3 C2 N1 122.13(14)
C7 C2 N1 119.59(13)
C2 C3 C4 123.34(14)
C2 C3 H3 118.3
C4 C3 H3 118.3
C3 C4 C5 116.79(13)
C3 C4 H4 121.6
C5 C4 H4 121.6
O1 C5 C6 115.93(14)
O1 C5 C4 124.05(13)
C6 C5 C4 120.02(14)
C5 C6 C7 122.20(16)
C5 C6 H6 118.9
C7 C6 H6 118.9
C6 C7 C2 119.33(14)
C6 C7 H7 120.3
C2 C7 H7 120.3
O1 C8 H8A 109.5
O1 C8 H8B 109.5
H8A C8 H8B 109.5
O1 C8 H8C 109.5
H8A C8 H8C 109.5
H8B C8 H8C 109.5
O2 C9 N2 123.93(15)
O2 C9 N1 121.93(15)
N2 C9 N1 114.10(13)
N2 C10 H10A 109.5
N2 C10 H10B 109.5
H10A C10 H10B 109.5
N2 C10 H10C 109.5
H10A C10 H10C 109.5
H10B C10 H10C 109.5
C16 C11 C12 119.01(15)
C16 C11 C1 120.12(15)
C12 C11 C1 120.77(14)
C13 C12 C11 120.62(15)
C13 C12 H12 119.7
C11 C12 H12 119.7
C14 C13 C12 119.78(16)
C14 C13 H13 120.1
C12 C13 H13 120.1
C13 C14 C15 121.31(15)
C13 C14 Cl1 119.65(14)
C15 C14 Cl1 119.03(14)
C16 C15 C14 117.31(17)
C16 C15 H15 121.3
C14 C15 H15 121.3
C11 C16 C15 121.71(17)
C11 C16 H16 119.1
C15 C16 H16 119.1
C18 C17 C22 116.35(13)
C18 C17 C1 120.29(14)
C22 C17 C1 123.36(14)
C17 C18 C19 122.22(15)
C17 C18 H18 118.9
C19 C18 H18 118.9
C20 C19 C18 120.17(15)
C20 C19 H19 119.9
C18 C19 H19 119.9
C21 C20 C19 119.09(14)
C21 C20 C23 120.43(14)
C19 C20 C23 120.48(14)
C20 C21 C22 119.86(15)
C20 C21 H21 120.1
C22 C21 H21 120.1
C21 C22 C17 122.23(14)
C21 C22 H22 118.9
C17 C22 H22 118.9
N3 C23 C20 179.6(2)
C25 C24 C1 128.23(15)
C25 C24 H24 115.9
C1 C24 H24 115.9
C24 C25 H25A 120.0
C24 C25 H25B 120.0
H25A C25 H25B 120.0
N4 C26 C49 108.47(12)
N4 C26 C36 111.71(12)
C49 C26 C36 108.11(12)
N4 C26 C42 108.58(12)
C49 C26 C42 108.27(12)
C36 C26 C42 111.59(11)
C32 C27 C28 119.71(14)
C32 C27 N4 121.04(13)
C28 C27 N4 119.24(15)
C27 C28 C29 120.08(16)
C27 C28 H28 120.0
C29 C28 H28 120.0
C30 C29 C28 117.32(14)
C30 C29 H29 121.3
C28 C29 H29 121.3
C31 C30 O3 116.82(15)
C31 C30 C29 121.83(15)
O3 C30 C29 121.35(14)
C30 C31 C32 121.07(15)
C30 C31 H31 119.5
C32 C31 H31 119.5
C27 C32 C31 119.96(14)
C27 C32 H32 120.0
C31 C32 H32 120.0
O3 C33 H33A 109.5
O3 C33 H33B 109.5
H33A C33 H33B 109.5
O3 C33 H33C 109.5
H33A C33 H33C 109.5
H33B C33 H33C 109.5
O4 C34 N5 124.56(15)
O4 C34 N4 120.23(14)
N5 C34 N4 115.21(12)
N5 C35 H35A 109.5
N5 C35 H35B 109.5
H35A C35 H35B 109.5
N5 C35 H35C 109.5
H35A C35 H35C 109.5
H35B C35 H35C 109.5
C41 C36 C37 117.69(15)
C41 C36 C26 121.80(14)
C37 C36 C26 120.50(14)
C38 C37 C36 123.18(16)
C38 C37 H37 118.4
C36 C37 H37 118.4
C37 C38 C39 116.76(17)
C37 C38 H38 121.6
C39 C38 H38 121.6
C40 C39 C38 122.11(16)
C40 C39 Cl2 119.07(13)
C38 C39 Cl2 118.81(14)
C39 C40 C41 118.87(15)
C39 C40 H40 120.6
C41 C40 H40 120.6
C36 C41 C40 121.20(15)
C36 C41 H41 119.4
C40 C41 H41 119.4
C47 C42 C43 119.90(13)
C47 C42 C26 122.82(13)
C43 C42 C26 117.13(13)
C44 C43 C42 119.08(15)
C44 C43 H43 120.5
C42 C43 H43 120.5
C45 C44 C43 122.82(16)
C45 C44 H44 118.6
C43 C44 H44 118.6
C44 C45 C46 117.78(13)
C44 C45 C48 121.83(15)
C46 C45 C48 120.00(14)
C47 C46 C45 119.58(15)
C47 C46 H46 120.2
C45 C46 H46 120.2
C42 C47 C46 120.64(15)
C42 C47 H47 119.7
C46 C47 H47 119.7
N6 C48 C45 177.25(19)
C50 C49 C26 128.95(14)
C50 C49 H49 115.5
C26 C49 H49 115.5
C49 C50 H50A 120.0
C49 C50 H50B 120.0
H50A C50 H50B 120.0
Cl6 C52 Cl8 110.12(9)
Cl6 C52 Cl7 109.68(8)
Cl8 C52 Cl7 108.66(9)
Cl6 C52 H52 109.5
Cl8 C52 H52 109.5
Cl7 C52 H52 109.5
C9 N1 C2 120.38(13)
C9 N1 C1 118.82(12)
C2 N1 C1 119.18(12)
C9 N2 C10 121.79(13)
C34 N4 C27 118.92(13)
C34 N4 C26 122.80(11)
C27 N4 C26 117.43(12)
C34 N5 C35 121.37(13)
C5 O1 C8 117.48(13)
C30 O3 C33 117.26(14)
Cl3 C51 Cl5 109.2
Cl3 C51 Cl4 109.3
Cl5 C51 Cl4 108.9
Cl3 C51 H51 109.8
Cl5 C51 H51 109.8
Cl4 C51 H51 109.8

loop_
_geom_bond_atom_site_label_1
_geom_bond_atom_site_label_2
_geom_bond_distance
C1 N1 1.509(2)
C1 C17 1.529(2)
C1 C24 1.542(2)
C1 C11 1.554(2)
C2 C3 1.362(2)
C2 C7 1.409(2)
C2 N1 1.4458(19)
C3 C4 1.400(2)
C3 H3 0.9500
C4 C5 1.408(2)
C4 H4 0.9500
C5 O1 1.3639(19)
C5 C6 1.366(2)
C6 C7 1.366(2)
C6 H6 0.9500
C7 H7 0.9500
C8 O1 1.4196(19)
C8 H8A 0.9800
C8 H8B 0.9800
C8 H8C 0.9800
C9 O2 1.2281(18)
C9 N2 1.352(2)
C9 N1 1.388(2)
C10 N2 1.479(2)
C10 H10A 0.9800
C10 H10B 0.9800
C10 H10C 0.9800
C11 C16 1.348(2)
C11 C12 1.391(2)
C12 C13 1.361(2)
C12 H12 0.9500
C13 C14 1.345(2)
C13 H13 0.9500
C14 C15 1.403(3)
C14 Cl1 1.7565(17)
C15 C16 1.384(2)
C15 H15 0.9500
C16 H16 0.9500
C17 C18 1.338(2)
C17 C22 1.408(2)
C18 C19 1.397(2)
C18 H18 0.9500
C19 C20 1.382(2)
C19 H19 0.9500
C20 C21 1.347(2)
C20 C23 1.454(2)
C21 C22 1.384(2)
C21 H21 0.9500
C22 H22 0.9500
C23 N3 1.1350(19)
C24 C25 1.288(2)
C24 H24 0.9500
C25 H25A 0.9500
C25 H25B 0.9500
C26 N4 1.493(2)
C26 C49 1.513(2)
C26 C36 1.546(2)
C26 C42 1.5701(19)
C27 C32 1.384(2)
C27 C28 1.411(2)
C27 N4 1.4465(19)
C28 C29 1.416(2)
C28 H28 0.9500
C29 C30 1.415(2)
C29 H29 0.9500
C30 C31 1.345(2)
C30 O3 1.381(2)
C31 C32 1.387(2)
C31 H31 0.9500
C32 H32 0.9500
C33 O3 1.437(2)
C33 H33A 0.9800
C33 H33B 0.9800
C33 H33C 0.9800
C34 O4 1.2229(16)
C34 N5 1.351(2)
C34 N4 1.406(2)
C35 N5 1.435(2)
C35 H35A 0.9800
C35 H35B 0.9800
C35 H35C 0.9800
C36 C41 1.377(2)
C36 C37 1.381(2)
C37 C38 1.374(3)
C37 H37 0.9500
C38 C39 1.395(2)
C38 H38 0.9500
C39 C40 1.362(2)
C39 Cl2 1.7645(18)
C40 C41 1.388(2)
C40 H40 0.9500
C41 H41 0.9500
C42 C47 1.364(2)
C42 C43 1.396(2)
C43 C44 1.360(2)
C43 H43 0.9500
C44 C45 1.353(2)
C44 H44 0.9500
C45 C46 1.428(2)
C45 C48 1.446(2)
C46 C47 1.3703(19)
C46 H46 0.9500
C47 H47 0.9500
C48 N6 1.125(2)
C49 C50 1.295(2)
C49 H49 0.9500
C50 H50A 0.9500
C50 H50B 0.9500
C52 Cl6 1.7278(18)
C52 Cl8 1.7596(15)
C52 Cl7 1.7897(18)
C52 H52 1.0000
C51 Cl3 1.7478
C51 Cl5 1.7628
C51 Cl4 1.7849
C51 H51 1.0000

loop_
_geom_torsion_atom_site_label_1
_geom_torsion_atom_site_label_2
_geom_torsion_atom_site_label_3
_geom_torsion_atom_site_label_4
_geom_torsion
C7 C2 C3 C4 0.8(2)
N1 C2 C3 C4 179.06(15)
C2 C3 C4 C5 -1.5(2)
C3 C4 C5 O1 -178.48(15)
C3 C4 C5 C6 2.4(2)
O1 C5 C6 C7 177.98(15)
C4 C5 C6 C7 -2.8(2)
C5 C6 C7 C2 2.1(2)
C3 C2 C7 C6 -1.1(2)
N1 C2 C7 C6 -179.35(14)
N1 C1 C11 C16 165.70(13)
C17 C1 C11 C16 -69.18(19)
C24 C1 C11 C16 48.93(18)
N1 C1 C11 C12 -17.88(19)
C17 C1 C11 C12 107.24(17)
C24 C1 C11 C12 -134.66(15)
C16 C11 C12 C13 -4.7(2)
C1 C11 C12 C13 178.88(13)
C11 C12 C13 C14 0.8(2)
C12 C13 C14 C15 3.5(2)
C12 C13 C14 Cl1 -177.96(12)
C13 C14 C15 C16 -3.9(2)
Cl1 C14 C15 C16 177.58(13)
C12 C11 C16 C15 4.2(2)
C1 C11 C16 C15 -179.29(15)
C14 C15 C16 C11 -0.1(2)
N1 C1 C17 C18 -51.9(2)
C24 C1 C17 C18 60.8(2)
C11 C1 C17 C18 -178.61(16)
N1 C1 C17 C22 128.26(16)
C24 C1 C17 C22 -119.10(17)
C11 C1 C17 C22 1.5(2)
C22 C17 C18 C19 0.4(3)
C1 C17 C18 C19 -179.46(16)
C17 C18 C19 C20 -2.6(3)
C18 C19 C20 C21 2.6(2)
C18 C19 C20 C23 -176.89(15)
C19 C20 C21 C22 -0.6(3)
C23 C20 C21 C22 178.90(16)
C20 C21 C22 C17 -1.6(3)
C18 C17 C22 C21 1.7(3)
C1 C17 C22 C21 -178.49(16)
C21 C20 C23 N3 -78(36)
C19 C20 C23 N3 102(36)
N1 C1 C24 C25 -111.00(19)
C17 C1 C24 C25 133.28(18)
C11 C1 C24 C25 10.3(2)
C32 C27 C28 C29 0.0(2)
N4 C27 C28 C29 -178.97(15)
C27 C28 C29 C30 0.3(2)
C28 C29 C30 C31 -1.2(3)
C28 C29 C30 O3 178.64(15)
O3 C30 C31 C32 -178.07(15)
C29 C30 C31 C32 1.8(3)
C28 C27 C32 C31 0.5(2)
N4 C27 C32 C31 179.48(15)
C30 C31 C32 C27 -1.4(3)
N4 C26 C36 C41 -32.25(17)
C49 C26 C36 C41 -151.52(13)
C42 C26 C36 C41 89.52(16)
N4 C26 C36 C37 146.72(14)
C49 C26 C36 C37 27.44(18)
C42 C26 C36 C37 -91.52(16)
C41 C36 C37 C38 4.2(2)
C26 C36 C37 C38 -174.82(15)
C36 C37 C38 C39 -1.0(3)
C37 C38 C39 C40 -3.0(2)
C37 C38 C39 Cl2 178.03(13)
C38 C39 C40 C41 3.5(2)
Cl2 C39 C40 C41 -177.53(11)
C37 C36 C41 C40 -3.6(2)
C26 C36 C41 C40 175.36(13)
C39 C40 C41 C36 -0.1(2)
N4 C26 C42 C47 130.71(15)
C49 C26 C42 C47 -111.72(16)
C36 C26 C42 C47 7.1(2)
N4 C26 C42 C43 -53.79(17)
C49 C26 C42 C43 63.79(17)
C36 C26 C42 C43 -177.35(13)
C47 C42 C43 C44 -0.9(2)
C26 C42 C43 C44 -176.57(14)
C42 C43 C44 C45 1.4(2)
C43 C44 C45 C46 -3.4(2)
C43 C44 C45 C48 -176.27(15)
C44 C45 C46 C47 5.1(2)
C48 C45 C46 C47 178.13(15)
C43 C42 C47 C46 2.8(2)
C26 C42 C47 C46 178.17(14)
C45 C46 C47 C42 -4.9(2)
C44 C45 C48 N6 25(4)
C46 C45 C48 N6 -148(4)
N4 C26 C49 C50 122.75(19)
C36 C26 C49 C50 -115.95(19)
C42 C26 C49 C50 5.1(2)
O2 C9 N1 C2 169.88(14)
N2 C9 N1 C2 -12.4(2)
O2 C9 N1 C1 4.5(2)
N2 C9 N1 C1 -177.82(13)
C3 C2 N1 C9 -86.78(19)
C7 C2 N1 C9 91.42(19)
C3 C2 N1 C1 78.5(2)
C7 C2 N1 C1 -103.26(17)
C17 C1 N1 C9 -48.15(18)
C24 C1 N1 C9 -161.13(13)
C11 C1 N1 C9 79.17(16)
C17 C1 N1 C2 146.30(14)
C24 C1 N1 C2 33.32(17)
C11 C1 N1 C2 -86.38(17)
O2 C9 N2 C10 -3.5(2)
N1 C9 N2 C10 178.85(13)
O4 C34 N4 C27 171.87(13)
N5 C34 N4 C27 -7.72(19)
O4 C34 N4 C26 2.7(2)
N5 C34 N4 C26 -176.85(13)
C32 C27 N4 C34 91.19(18)
C28 C27 N4 C34 -89.84(18)
C32 C27 N4 C26 -99.11(17)
C28 C27 N4 C26 79.87(18)
C49 C26 N4 C34 -160.64(13)
C36 C26 N4 C34 80.29(15)
C42 C26 N4 C34 -43.19(17)
C49 C26 N4 C27 30.08(17)
C36 C26 N4 C27 -88.98(15)
C42 C26 N4 C27 147.53(13)
O4 C34 N5 C35 -0.2(2)
N4 C34 N5 C35 179.34(13)
C6 C5 O1 C8 172.76(15)
C4 C5 O1 C8 -6.4(2)
C31 C30 O3 C33 169.59(16)
C29 C30 O3 C33 -10.2(2)
